data_7227477
loop_
_publ_author_name
'Mazel, Antoine'
'Baudron, St\'ephane A.'
'Hosseini, Mir Wais'

_publ_section_title
;
 AzaBODIPY based coordination polymers
;
_journal_issue 6
_journal_name_full CrystEngComm
_journal_page_first 897
_journal_paper_doi 10.1039/C6CE02582J
_journal_volume 19
_journal_year 2017
_chemical_formula_sum 'C148 H104 Ag2 B6 F16 N20 O9'
_chemical_formula_weight 2891.11
_space_group_crystal_system orthorhombic
_space_group_IT_number 52
_space_group_name_Hall '-P 2a 2bc'
_space_group_name_H-M_alt 'P n n a'
_symmetry_space_group_name_Hall '-P 2a 2bc'
_symmetry_space_group_name_H-M 'P n n a'
_atom_sites_solution_hydrogens geom
_audit_creation_method SHELXL-2014/7
_audit_update_record
;
2016-12-14 deposited with the CCDC.
2017-01-16 downloaded from the CCDC.
;
_cell_angle_alpha 90
_cell_angle_beta 90
_cell_angle_gamma 90
_cell_formula_units_Z 2
_cell_length_a 14.4266(5)
_cell_length_b 16.3190(6)
_cell_length_c 27.6414(11)
_cell_measurement_reflns_used 7159
_cell_measurement_temperature 173(2)
_cell_measurement_theta_max 24.40
_cell_measurement_theta_min 2.39
_cell_volume 6507.6(4)
_computing_cell_refinement 'Bruker SAINT'
_computing_data_collection 'Bruker APEX2'
_computing_data_reduction 'Bruker SAINT'
_computing_molecular_graphics 'Bruker SHELXTL'
_computing_publication_material 'Bruker SHELXTL'
_computing_structure_refinement 'SHELXL-2014 (Sheldrick 2014)'
_computing_structure_solution 'SHELXS-97 (Sheldrick 2008)'
_diffrn_ambient_temperature 173(2)
_diffrn_measured_fraction_theta_full 0.999
_diffrn_measured_fraction_theta_max 0.996
_diffrn_measurement_device_type 'Bruker APEX-II CCD'
_diffrn_measurement_method '\f and \w scans'
_diffrn_radiation_type MoK\a
_diffrn_radiation_wavelength 0.71073
_diffrn_reflns_av_R_equivalents 0.0878
_diffrn_reflns_av_unetI/netI 0.0624
_diffrn_reflns_Laue_measured_fraction_full 0.999
_diffrn_reflns_Laue_measured_fraction_max 0.996
_diffrn_reflns_limit_h_max 20
_diffrn_reflns_limit_h_min -16
_diffrn_reflns_limit_k_max 23
_diffrn_reflns_limit_k_min -22
_diffrn_reflns_limit_l_max 36
_diffrn_reflns_limit_l_min -38
_diffrn_reflns_number 71454
_diffrn_reflns_point_group_measured_fraction_full 0.999
_diffrn_reflns_point_group_measured_fraction_max 0.996
_diffrn_reflns_theta_full 25.242
_diffrn_reflns_theta_max 30.105
_diffrn_reflns_theta_min 1.449
_exptl_absorpt_coefficient_mu 0.394
_exptl_absorpt_correction_T_max 0.987
_exptl_absorpt_correction_T_min 0.961
_exptl_absorpt_correction_type multi-scan
_exptl_absorpt_process_details sadabs
_exptl_crystal_colour dark-purple
_exptl_crystal_density_diffrn 1.475
_exptl_crystal_density_meas ?
_exptl_crystal_description platelet
_exptl_crystal_F_000 2944
_exptl_crystal_size_max 0.100
_exptl_crystal_size_mid 0.060
_exptl_crystal_size_min 0.030
_refine_diff_density_max 1.119
_refine_diff_density_min -0.851
_refine_diff_density_rms 0.108
_refine_ls_extinction_method none
_refine_ls_goodness_of_fit_ref 1.054
_refine_ls_hydrogen_treatment constr
_refine_ls_matrix_type full
_refine_ls_number_parameters 463
_refine_ls_number_reflns 9549
_refine_ls_number_restraints 7
_refine_ls_restrained_S_all 1.058
_refine_ls_R_factor_all 0.1281
_refine_ls_R_factor_gt 0.0635
_refine_ls_shift/su_max 0.001
_refine_ls_shift/su_mean 0.000
_refine_ls_structure_factor_coef Fsqd
_refine_ls_weighting_details 'w=1/[\s^2^(Fo^2^)+(0.1108P)^2^+3.0353P] where P=(Fo^2^+2Fc^2^)/3'
_refine_ls_weighting_scheme calc
_refine_ls_wR_factor_gt 0.1782
_refine_ls_wR_factor_ref 0.2147
_reflns_Friedel_coverage 0.000
_reflns_number_gt 5290
_reflns_number_total 9549
_reflns_threshold_expression 'I > 2\s(I)'
_cod_data_source_file c6ce02582j2.cif
_cod_data_source_block compound8
_cod_depositor_comments
;
The following automatic conversions were performed:

'_exptl_crystal_density_meas' value 'not measured' was changed to '?'
- the value is perceived as not measured.

Automatic conversion script
Id: cif_fix_values 4268 2015-11-12 08:31:59Z antanas 

 Adding full bibliography for 7227476--7227480.cif.
;
_cod_database_code 7227477
_shelx_shelxl_version_number 2014/7
_shelx_space_group_comment
;
The symmetry employed for this shelxl refinement is uniquely defined
by the following loop, which should always be used as a source of
symmetry information in preference to the above space-group names.
They are only intended as comments.
;
_shelx_estimated_absorpt_t_min 0.962
_shelx_estimated_absorpt_t_max 0.988

loop_
_space_group_symop_operation_xyz
'x, y, z'
'-x+1/2, -y, z'
'-x+1/2, y+1/2, -z+1/2'
'x, -y+1/2, -z+1/2'
'-x, -y, -z'
'x-1/2, y, -z'
'x-1/2, -y-1/2, z-1/2'
'-x, y-1/2, z-1/2'

loop_
_atom_site_label
_atom_site_type_symbol
_atom_site_fract_x
_atom_site_fract_y
_atom_site_fract_z
_atom_site_U_iso_or_equiv
_atom_site_adp_type
_atom_site_occupancy
_atom_site_site_symmetry_order
_atom_site_calc_flag
_atom_site_refinement_flags_posn
_atom_site_refinement_flags_adp
_atom_site_refinement_flags_occupancy
C1 C 0.4276(3) 0.7631(2) 0.00179(13) 0.0316(7) Uani 1 1 d . . .
C2 C 0.4281(3) 0.7537(2) 0.05244(13) 0.0331(8) Uani 1 1 d . . .
H2 H 0.4334 0.7960 0.0748 0.040 Uiso 1 1 calc R U .
C3 C 0.4194(3) 0.6709(2) 0.06357(12) 0.0309(7) Uani 1 1 d . . .
C4 C 0.4126(2) 0.63066(19) 0.01811(12) 0.0290(7) Uani 1 1 d . . .
C5 C 0.3785(3) 0.52405(19) -0.03264(12) 0.0279(7) Uani 1 1 d . . .
C6 C 0.3584(2) 0.43978(19) -0.04535(12) 0.0277(7) Uani 1 1 d . . .
C7 C 0.3530(3) 0.43892(19) -0.09486(12) 0.0311(8) Uani 1 1 d . . .
H7 H 0.3422 0.3928 -0.1138 0.037 Uiso 1 1 calc R U .
C8 C 0.3668(3) 0.51999(19) -0.11267(12) 0.0304(8) Uani 1 1 d . . .
C9 C 0.4077(3) 0.6357(2) 0.11189(12) 0.0339(8) Uani 1 1 d . . .
C10 C 0.3905(4) 0.6874(3) 0.15009(13) 0.0492(11) Uani 1 1 d . . .
H10 H 0.3879 0.7436 0.1447 0.059 Uiso 1 1 calc R U .
C11 C 0.3770(4) 0.6578(3) 0.19625(14) 0.0549(12) Uani 1 1 d . . .
H11 H 0.3652 0.6938 0.2216 0.066 Uiso 1 1 calc R U .
C12 C 0.3812(3) 0.5743(3) 0.20483(13) 0.0447(10) Uani 1 1 d . . .
C13 C 0.3996(3) 0.5217(3) 0.16718(15) 0.0471(10) Uani 1 1 d . . .
H13 H 0.4030 0.4656 0.1729 0.057 Uiso 1 1 calc R U .
C14 C 0.4131(3) 0.5515(2) 0.12060(13) 0.0398(9) Uani 1 1 d . . .
H14 H 0.4256 0.5155 0.0953 0.048 Uiso 1 1 calc R U .
C15 C 0.3696(3) 0.5448(3) 0.25352(15) 0.0515(11) Uani 1 1 d . . .
C16 C 0.4291(3) 0.8419(2) -0.02252(13) 0.0320(8) Uani 1 1 d . . .
C17 C 0.4670(3) 0.8563(2) -0.06830(13) 0.0366(8) Uani 1 1 d . . .
H17 H 0.4933 0.8131 -0.0854 0.044 Uiso 1 1 calc R U .
C18 C 0.4659(3) 0.9340(2) -0.08861(14) 0.0417(9) Uani 1 1 d . . .
H18 H 0.4923 0.9426 -0.1189 0.050 Uiso 1 1 calc R U .
C19 C 0.4258(3) 0.9984(2) -0.06409(15) 0.0439(10) Uani 1 1 d . . .
C20 C 0.3884(4) 0.9847(2) -0.01843(18) 0.0549(13) Uani 1 1 d . . .
H20 H 0.3617 1.0280 -0.0016 0.066 Uiso 1 1 calc R U .
C21 C 0.3904(3) 0.9090(2) 0.00197(17) 0.0481(11) Uani 1 1 d . . .
H21 H 0.3656 0.9016 0.0327 0.058 Uiso 1 1 calc R U .
C22 C 0.4513(5) 1.0920(3) -0.12837(17) 0.0729(17) Uani 1 1 d . . .
H22A H 0.5166 1.0815 -0.1305 0.109 Uiso 1 1 calc R U .
H22B H 0.4392 1.1481 -0.1367 0.109 Uiso 1 1 calc R U .
H22C H 0.4188 1.0566 -0.1503 0.109 Uiso 1 1 calc R U .
C23 C 0.3439(2) 0.37062(19) -0.01248(12) 0.0281(7) Uani 1 1 d . . .
C24 C 0.3252(3) 0.3817(2) 0.03651(12) 0.0342(8) Uani 1 1 d . . .
H24 H 0.3226 0.4345 0.0492 0.041 Uiso 1 1 calc R U .
C25 C 0.3103(3) 0.3155(2) 0.06653(13) 0.0361(8) Uani 1 1 d . . .
H25 H 0.2977 0.3234 0.0992 0.043 Uiso 1 1 calc R U .
C26 C 0.3142(3) 0.2366(2) 0.04736(13) 0.0355(8) Uani 1 1 d . . .
C27 C 0.3313(3) 0.2243(2) -0.00126(14) 0.0364(8) Uani 1 1 d . . .
H27 H 0.3327 0.1716 -0.0140 0.044 Uiso 1 1 calc R U .
C28 C 0.3463(3) 0.29112(19) -0.03072(13) 0.0323(8) Uani 1 1 d . . .
H28 H 0.3583 0.2830 -0.0634 0.039 Uiso 1 1 calc R U .
C29 C 0.2960(3) 0.1677(2) 0.07836(14) 0.0402(9) Uani 1 1 d . . .
C30 C 0.3650(3) 0.5404(2) -0.16338(12) 0.0318(8) Uani 1 1 d . . .
C31 C 0.3812(3) 0.4768(2) -0.19700(13) 0.0373(9) Uani 1 1 d . . .
H31 H 0.3962 0.4247 -0.1858 0.045 Uiso 1 1 calc R U .
C32 C 0.3754(3) 0.4903(2) -0.24538(13) 0.0410(10) Uani 1 1 d . . .
H32 H 0.3890 0.4481 -0.2669 0.049 Uiso 1 1 calc R U .
C33 C 0.3490(3) 0.5669(2) -0.26313(13) 0.0417(9) Uani 1 1 d . . .
C34 C 0.3333(4) 0.6299(2) -0.23114(13) 0.0498(12) Uani 1 1 d . . .
H34 H 0.3176 0.6816 -0.2427 0.060 Uiso 1 1 calc R U .
C35 C 0.3407(3) 0.6172(2) -0.18208(13) 0.0446(10) Uani 1 1 d . . .
H35 H 0.3293 0.6604 -0.1610 0.053 Uiso 1 1 calc R U .
C36 C 0.3055(5) 0.6479(3) -0.33134(16) 0.0669(15) Uani 1 1 d . . .
H36A H 0.2456 0.6595 -0.3179 0.100 Uiso 1 1 calc R U .
H36B H 0.3005 0.6432 -0.3659 0.100 Uiso 1 1 calc R U .
H36C H 0.3475 0.6915 -0.3234 0.100 Uiso 1 1 calc R U .
B1 B 0.4040(3) 0.6650(2) -0.07375(14) 0.0318(9) Uani 1 1 d . . .
N1 N 0.4203(2) 0.68771(16) -0.01925(10) 0.0274(6) Uani 1 1 d . . .
N2 N 0.3819(2) 0.57089(16) -0.07446(10) 0.0269(6) Uani 1 1 d . . .
N3 N 0.3936(2) 0.55163(16) 0.01118(10) 0.0279(6) Uani 1 1 d . . .
N4 N 0.3581(3) 0.5232(3) 0.29204(13) 0.0626(11) Uani 1 1 d . . .
N5 N 0.2194(3) 0.6125(2) 0.39747(13) 0.0468(9) Uani 1 1 d . . .
O1 O 0.4210(3) 1.07701(17) -0.08085(11) 0.0592(9) Uani 1 1 d . . .
O2 O 0.3395(2) 0.57286(16) -0.31180(9) 0.0526(8) Uani 1 1 d . . .
F1 F 0.48208(16) 0.67794(13) -0.10132(8) 0.0410(5) Uani 1 1 d . . .
F2 F 0.33039(16) 0.71076(12) -0.09030(7) 0.0374(5) Uani 1 1 d . . .
Ag1 Ag 0.2500 0.5000 0.35332(2) 0.04189(16) Uani 1 2 d S T P
F3 F 0.5273(3) 0.68872(17) 0.26906(14) 0.0908(12) Uani 1 1 d . . .
F4 F 0.6321(5) 0.7815(3) 0.2881(4) 0.332(7) Uani 1 1 d . . .
B2 B 0.5812(8) 0.7500 0.2500 0.153(8) Uani 1 2 d S T P
C37 C 0.4167(13) 0.3074(9) 0.2704(5) 0.129(5) Uani 0.5 1 d D . P
C38 C 0.363(3) 0.2477(18) 0.2985(8) 0.129(5) Uani 0.25 1 d D . P
C39 C 0.344(2) 0.1717(15) 0.2659(10) 0.129(5) Uani 0.25 1 d D . P
O3 O 0.4011(19) 0.2796(11) 0.2133(6) 0.129(5) Uani 0.25 1 d D . P

loop_
_atom_site_aniso_label
_atom_site_aniso_U_11
_atom_site_aniso_U_22
_atom_site_aniso_U_33
_atom_site_aniso_U_23
_atom_site_aniso_U_13
_atom_site_aniso_U_12
C1 0.033(2) 0.0263(16) 0.0360(18) -0.0021(13) -0.0017(15) -0.0061(14)
C2 0.036(2) 0.0305(17) 0.0324(17) -0.0044(13) -0.0053(15) -0.0014(15)
C3 0.034(2) 0.0315(17) 0.0275(16) -0.0012(13) -0.0027(14) 0.0010(15)
C4 0.031(2) 0.0244(15) 0.0316(16) 0.0027(12) -0.0020(14) 0.0002(14)
C5 0.032(2) 0.0219(14) 0.0295(16) 0.0037(12) 0.0036(14) 0.0008(13)
C6 0.031(2) 0.0199(14) 0.0323(16) 0.0030(12) 0.0026(14) -0.0003(13)
C7 0.042(2) 0.0203(14) 0.0307(17) 0.0022(12) 0.0039(15) 0.0024(14)
C8 0.039(2) 0.0226(15) 0.0292(16) 0.0005(12) 0.0057(15) 0.0005(14)
C9 0.037(2) 0.0360(18) 0.0287(17) -0.0010(14) -0.0028(15) -0.0036(15)
C10 0.081(3) 0.037(2) 0.0301(19) -0.0038(15) -0.003(2) 0.001(2)
C11 0.084(4) 0.051(2) 0.0297(19) -0.0121(18) 0.005(2) 0.005(2)
C12 0.050(3) 0.058(3) 0.0255(17) 0.0039(16) 0.0037(17) -0.010(2)
C13 0.059(3) 0.048(2) 0.034(2) 0.0052(17) 0.0029(19) -0.006(2)
C14 0.050(3) 0.040(2) 0.0290(18) 0.0006(15) 0.0000(16) 0.0003(18)
C15 0.057(3) 0.066(3) 0.032(2) 0.0058(19) 0.0050(19) -0.007(2)
C16 0.035(2) 0.0237(15) 0.0378(18) 0.0016(13) -0.0031(15) -0.0040(14)
C17 0.046(2) 0.0262(16) 0.0370(19) -0.0020(14) -0.0044(17) -0.0020(15)
C18 0.062(3) 0.0309(18) 0.0319(18) 0.0024(15) -0.0092(18) -0.0082(18)
C19 0.060(3) 0.0250(16) 0.047(2) 0.0044(16) -0.0061(19) -0.0073(18)
C20 0.076(4) 0.029(2) 0.059(3) 0.0033(17) 0.018(3) 0.0078(19)
C21 0.061(3) 0.0283(18) 0.055(2) 0.0019(17) 0.016(2) 0.0001(18)
C22 0.142(5) 0.033(2) 0.044(2) 0.0052(18) -0.028(3) -0.018(3)
C23 0.0286(19) 0.0245(15) 0.0313(16) 0.0053(12) 0.0000(14) 0.0007(13)
C24 0.048(2) 0.0228(15) 0.0321(17) 0.0026(13) 0.0053(16) -0.0020(15)
C25 0.045(2) 0.0312(18) 0.0325(18) 0.0060(14) 0.0040(16) -0.0026(16)
C26 0.041(2) 0.0262(16) 0.0390(19) 0.0109(14) 0.0017(17) -0.0008(15)
C27 0.046(2) 0.0217(15) 0.0412(19) 0.0058(14) -0.0026(17) -0.0003(15)
C28 0.040(2) 0.0236(15) 0.0333(17) 0.0026(13) 0.0011(15) 0.0005(14)
C29 0.050(3) 0.0299(18) 0.041(2) 0.0094(15) -0.0025(18) -0.0051(17)
C30 0.044(2) 0.0255(16) 0.0261(16) 0.0004(12) 0.0036(15) -0.0041(15)
C31 0.058(3) 0.0235(15) 0.0305(18) 0.0015(13) 0.0039(17) 0.0026(16)
C32 0.067(3) 0.0283(18) 0.0276(17) -0.0027(13) 0.0068(18) 0.0042(17)
C33 0.065(3) 0.0292(18) 0.0310(18) 0.0023(14) 0.0056(18) 0.0002(18)
C34 0.094(4) 0.0237(17) 0.0314(19) 0.0032(14) 0.004(2) 0.0037(19)
C35 0.079(3) 0.0221(16) 0.0325(18) -0.0009(13) 0.0050(19) -0.0008(18)
C36 0.114(5) 0.050(3) 0.037(2) 0.014(2) 0.004(3) 0.023(3)
B1 0.043(3) 0.0239(17) 0.0282(18) 0.0037(14) 0.0033(17) -0.0023(16)
N1 0.0307(17) 0.0210(12) 0.0305(14) 0.0021(10) 0.0012(12) -0.0021(11)
N2 0.0349(17) 0.0192(12) 0.0267(13) 0.0024(10) 0.0020(11) -0.0001(11)
N3 0.0306(17) 0.0248(13) 0.0283(14) 0.0015(10) 0.0025(12) 0.0006(11)
N4 0.077(3) 0.075(3) 0.0353(19) 0.0069(18) 0.0057(19) -0.015(2)
N5 0.066(2) 0.0326(17) 0.0423(18) -0.0111(14) -0.0031(17) 0.0094(16)
O1 0.099(3) 0.0272(14) 0.0510(18) 0.0095(12) -0.0036(17) -0.0009(15)
O2 0.096(2) 0.0372(14) 0.0247(13) 0.0051(11) 0.0046(14) 0.0077(15)
F1 0.0482(14) 0.0341(11) 0.0408(12) 0.0005(9) 0.0130(10) -0.0069(10)
F2 0.0496(14) 0.0290(10) 0.0335(10) 0.0011(8) -0.0032(10) 0.0059(9)
Ag1 0.0737(4) 0.0281(2) 0.02385(19) 0.000 0.000 0.00736(19)
F3 0.095(3) 0.0353(15) 0.142(3) 0.0104(17) -0.044(2) -0.0085(15)
F4 0.165(5) 0.046(2) 0.79(2) -0.012(5) -0.285(9) -0.005(3)
B2 0.049(6) 0.022(4) 0.39(3) 0.006(8) 0.000 0.000
C37 0.186(15) 0.117(9) 0.084(7) -0.011(7) 0.001(8) -0.063(9)
C38 0.186(15) 0.117(9) 0.084(7) -0.011(7) 0.001(8) -0.063(9)
C39 0.186(15) 0.117(9) 0.084(7) -0.011(7) 0.001(8) -0.063(9)
O3 0.186(15) 0.117(9) 0.084(7) -0.011(7) 0.001(8) -0.063(9)

loop_
_atom_type_symbol
_atom_type_description
_atom_type_scat_dispersion_real
_atom_type_scat_dispersion_imag
_atom_type_scat_source
C C 0.0033 0.0016 'International Tables Vol C Tables 4.2.6.8 and 6.1.1.4'
H H 0.0000 0.0000 'International Tables Vol C Tables 4.2.6.8 and 6.1.1.4'
B B 0.0013 0.0007 'International Tables Vol C Tables 4.2.6.8 and 6.1.1.4'
N N 0.0061 0.0033 'International Tables Vol C Tables 4.2.6.8 and 6.1.1.4'
O O 0.0106 0.0060 'International Tables Vol C Tables 4.2.6.8 and 6.1.1.4'
F F 0.0171 0.0103 'International Tables Vol C Tables 4.2.6.8 and 6.1.1.4'
Ag Ag -0.8971 1.1015 'International Tables Vol C Tables 4.2.6.8 and 6.1.1.4'

loop_
_geom_angle_atom_site_label_1
_geom_angle_atom_site_label_2
_geom_angle_atom_site_label_3
_geom_angle
_geom_angle_site_symmetry_1
_geom_angle_site_symmetry_3
N1 C1 C2 109.0(3) . .
N1 C1 C16 127.1(3) . .
C2 C1 C16 123.8(3) . .
C3 C2 C1 109.0(3) . .
C3 C2 H2 125.5 . .
C1 C2 H2 125.5 . .
C2 C3 C4 105.0(3) . .
C2 C3 C9 126.4(3) . .
C4 C3 C9 128.1(3) . .
N3 C4 N1 123.8(3) . .
N3 C4 C3 126.0(3) . .
N1 C4 C3 109.9(3) . .
N3 C5 N2 125.1(3) . .
N3 C5 C6 125.7(3) . .
N2 C5 C6 109.2(3) . .
C7 C6 C5 105.3(3) . .
C7 C6 C23 127.1(3) . .
C5 C6 C23 127.6(3) . .
C6 C7 C8 109.1(3) . .
C6 C7 H7 125.4 . .
C8 C7 H7 125.4 . .
N2 C8 C7 108.7(3) . .
N2 C8 C30 128.1(3) . .
C7 C8 C30 123.2(3) . .
C10 C9 C14 118.8(3) . .
C10 C9 C3 118.7(3) . .
C14 C9 C3 122.5(3) . .
C9 C10 C11 121.4(4) . .
C9 C10 H10 119.3 . .
C11 C10 H10 119.3 . .
C10 C11 C12 119.9(4) . .
C10 C11 H11 120.1 . .
C12 C11 H11 120.1 . .
C13 C12 C11 119.5(4) . .
C13 C12 C15 121.4(4) . .
C11 C12 C15 119.0(4) . .
C12 C13 C14 120.6(4) . .
C12 C13 H13 119.7 . .
C14 C13 H13 119.7 . .
C13 C14 C9 119.7(4) . .
C13 C14 H14 120.1 . .
C9 C14 H14 120.1 . .
N4 C15 C12 177.7(6) . .
C17 C16 C21 117.5(3) . .
C17 C16 C1 125.0(3) . .
C21 C16 C1 117.5(3) . .
C18 C17 C16 121.0(4) . .
C18 C17 H17 119.5 . .
C16 C17 H17 119.5 . .
C19 C18 C17 120.2(4) . .
C19 C18 H18 119.9 . .
C17 C18 H18 119.9 . .
O1 C19 C18 124.8(4) . .
O1 C19 C20 116.1(4) . .
C18 C19 C20 119.1(3) . .
C21 C20 C19 121.0(4) . .
C21 C20 H20 119.5 . .
C19 C20 H20 119.5 . .
C20 C21 C16 121.2(4) . .
C20 C21 H21 119.4 . .
C16 C21 H21 119.4 . .
O1 C22 H22A 109.5 . .
O1 C22 H22B 109.5 . .
H22A C22 H22B 109.5 . .
O1 C22 H22C 109.5 . .
H22A C22 H22C 109.5 . .
H22B C22 H22C 109.5 . .
C28 C23 C24 118.6(3) . .
C28 C23 C6 119.3(3) . .
C24 C23 C6 122.1(3) . .
C25 C24 C23 120.8(3) . .
C25 C24 H24 119.6 . .
C23 C24 H24 119.6 . .
C24 C25 C26 119.3(3) . .
C24 C25 H25 120.4 . .
C26 C25 H25 120.4 . .
C27 C26 C25 120.7(3) . .
C27 C26 C29 120.0(3) . .
C25 C26 C29 119.2(3) . .
C28 C27 C26 119.3(3) . .
C28 C27 H27 120.4 . .
C26 C27 H27 120.4 . .
C27 C28 C23 121.3(3) . .
C27 C28 H28 119.4 . .
C23 C28 H28 119.4 . .
N5 C29 C26 179.0(5) 3_545 .
C35 C30 C31 117.1(3) . .
C35 C30 C8 124.7(3) . .
C31 C30 C8 117.9(3) . .
C32 C31 C30 121.3(3) . .
C32 C31 H31 119.4 . .
C30 C31 H31 119.4 . .
C31 C32 C33 120.5(3) . .
C31 C32 H32 119.7 . .
C33 C32 H32 119.7 . .
O2 C33 C34 124.6(3) . .
O2 C33 C32 116.1(3) . .
C34 C33 C32 119.3(3) . .
C33 C34 C35 120.5(3) . .
C33 C34 H34 119.7 . .
C35 C34 H34 119.7 . .
C34 C35 C30 121.2(3) . .
C34 C35 H35 119.4 . .
C30 C35 H35 119.4 . .
O2 C36 H36A 109.5 . .
O2 C36 H36B 109.5 . .
H36A C36 H36B 109.5 . .
O2 C36 H36C 109.5 . .
H36A C36 H36C 109.5 . .
H36B C36 H36C 109.5 . .
F1 B1 F2 111.4(3) . .
F1 B1 N1 111.9(3) . .
F2 B1 N1 107.9(3) . .
F1 B1 N2 108.0(3) . .
F2 B1 N2 111.7(3) . .
N1 B1 N2 105.9(3) . .
C1 N1 C4 107.0(3) . .
C1 N1 B1 129.3(3) . .
C4 N1 B1 122.8(3) . .
C8 N2 C5 107.7(3) . .
C8 N2 B1 129.8(3) . .
C5 N2 B1 122.4(3) . .
C5 N3 C4 120.0(3) . .
C15 N4 Ag1 146.1(4) . .
C29 N5 Ag1 177.1(3) 3 .
C19 O1 C22 117.7(4) . .
C33 O2 C36 118.2(3) . .
N5 Ag1 N5 114.25(18) . 2_565
N5 Ag1 N4 113.12(15) . .
N5 Ag1 N4 113.28(15) 2_565 .
N5 Ag1 N4 113.28(15) . 2_565
N5 Ag1 N4 113.12(15) 2_565 2_565
N4 Ag1 N4 86.9(2) . 2_565
F3 B2 F3 110.9(8) . 4_565
F3 B2 F4 108.8(2) . 4_565
F3 B2 F4 106.2(5) 4_565 4_565
F3 B2 F4 106.2(5) . .
F3 B2 F4 108.8(2) 4_565 .
F4 B2 F4 115.9(12) 4_565 .
C38 C37 C39 98(3) . 4
C38 C37 O3 30.4(17) . 4
C39 C37 O3 108.2(19) 4 4
C38 C37 O3 104.5(11) . .
C39 C37 O3 47.6(13) 4 .
O3 C37 O3 90.4(13) 4 .
O3 C38 C37 77(2) 4 .
O3 C38 C39 55(3) 4 .
C37 C38 C39 108.2(13) . .
O3 C39 C37 73.2(13) 4 4
O3 C39 C38 30(2) 4 .
C37 C39 C38 95.1(15) 4 .
C38 O3 C39 95(4) 4 4
C38 O3 C37 72.2(18) 4 4
C39 O3 C37 123(2) 4 4
C38 O3 C37 130(4) 4 .
C39 O3 C37 59.2(11) 4 .
C37 O3 C37 87.3(15) 4 .

loop_
_geom_bond_atom_site_label_1
_geom_bond_atom_site_label_2
_geom_bond_distance
_geom_bond_site_symmetry_2
C1 N1 1.365(4) .
C1 C2 1.409(5) .
C1 C16 1.451(5) .
C2 C3 1.392(5) .
C2 H2 0.9300 .
C3 C4 1.421(5) .
C3 C9 1.463(5) .
C4 N3 1.332(4) .
C4 N1 1.395(4) .
C5 N3 1.311(4) .
C5 N2 1.387(4) .
C5 C6 1.449(4) .
C6 C7 1.371(5) .
C6 C23 1.464(4) .
C7 C8 1.425(4) .
C7 H7 0.9300 .
C8 N2 1.361(4) .
C8 C30 1.441(5) .
C9 C10 1.375(5) .
C9 C14 1.397(5) .
C10 C11 1.378(5) .
C10 H10 0.9300 .
C11 C12 1.384(6) .
C11 H11 0.9300 .
C12 C13 1.375(6) .
C12 C15 1.439(5) .
C13 C14 1.390(5) .
C13 H13 0.9300 .
C14 H14 0.9300 .
C15 N4 1.134(5) .
C16 C17 1.398(5) .
C16 C21 1.404(5) .
C17 C18 1.386(5) .
C17 H17 0.9300 .
C18 C19 1.379(6) .
C18 H18 0.9300 .
C19 O1 1.365(4) .
C19 C20 1.391(6) .
C20 C21 1.358(5) .
C20 H20 0.9300 .
C21 H21 0.9300 .
C22 O1 1.406(6) .
C22 H22A 0.9600 .
C22 H22B 0.9600 .
C22 H22C 0.9600 .
C23 C28 1.392(4) .
C23 C24 1.393(5) .
C24 C25 1.380(5) .
C24 H24 0.9300 .
C25 C26 1.394(5) .
C25 H25 0.9300 .
C26 C27 1.381(5) .
C26 C29 1.437(5) .
C27 C28 1.378(5) .
C27 H27 0.9300 .
C28 H28 0.9300 .
C29 N5 1.144(5) 3_545
C30 C35 1.401(5) .
C30 C31 1.412(5) .
C31 C32 1.358(5) .
C31 H31 0.9300 .
C32 C33 1.396(5) .
C32 H32 0.9300 .
C33 O2 1.356(4) .
C33 C34 1.375(5) .
C34 C35 1.376(5) .
C34 H34 0.9300 .
C35 H35 0.9300 .
C36 O2 1.426(5) .
C36 H36A 0.9600 .
C36 H36B 0.9600 .
C36 H36C 0.9600 .
B1 F1 1.376(5) .
B1 F2 1.377(5) .
B1 N1 1.569(5) .
B1 N2 1.569(5) .
N4 Ag1 2.334(4) .
N5 C29 1.144(5) 3
N5 Ag1 2.248(3) .
Ag1 N5 2.248(3) 2_565
Ag1 N4 2.334(4) 2_565
F3 B2 1.372(7) .
F4 B2 1.383(9) .
B2 F3 1.372(7) 4_565
B2 F4 1.383(9) 4_565
C37 C38 1.469(16) .
C37 C39 1.489(18) 4
C37 O3 1.505(17) 4
C37 O3 1.659(15) .
C38 O3 0.78(4) 4
C38 C39 1.556(18) .
C39 O3 1.28(3) 4
C39 C37 1.489(18) 4
O3 C38 0.78(4) 4
O3 C39 1.28(3) 4
O3 C37 1.506(17) 4
